data_9016974
loop_
_publ_author_name
'Izatulina, A.'
'Gurzhiy, V.'
'Frank-Kamenetskaya O'

_publ_section_title
;
 Weddellite from renal stones: Structure refinement and dependence of
 crystal chemical features on H2O content.
 Note: Sample 1
;
_journal_name_full 'American Mineralogist'
_journal_page_first 2
_journal_page_last 7
_journal_volume 99
_journal_year 2014
_chemical_compound_source 'oxalic renal stones of St. Petersburg citizens aged 24-65 years'
_chemical_formula_sum 'C2 H4.27 Ca O6.135'
_chemical_name_mineral Weddellite
_space_group_IT_number 87
_space_group_name_Hall '-I 4'
_space_group_name_H-M_alt 'I 4/m'
_symmetry_space_group_name_H-M 'I 4/m'
_cell_angle_alpha 90
_cell_angle_beta 90
_cell_angle_gamma 90
_cell_length_a 12.3363
_cell_length_b 12.3363
_cell_length_c 7.3448
_cell_volume 1117.763
_database_code_amcsd 0020071
_exptl_crystal_density_diffrn 1.980
_cod_data_source_file inputs/fixed/downloads/05/05605.cif
_cod_data_source_block 05605
_cod_original_formula_sum 'Ca C2 O6.135 H4.27'
_cod_database_code 9016974

loop_
_space_group_symop_operation_xyz
x,y,z
1/2+x,1/2+y,1/2+z
y,-x,-z
1/2+y,1/2-x,1/2-z
-y,x,z
1/2-y,1/2+x,1/2+z
x,y,-z
1/2+x,1/2+y,1/2-z
-x,-y,z
1/2-x,1/2-y,1/2+z
-y,x,-z
1/2-y,1/2+x,1/2-z
y,-x,z
1/2+y,1/2-x,1/2+z
-x,-y,-z
1/2-x,1/2-y,1/2-z

loop_
_atom_site_aniso_label
_atom_site_aniso_U_11
_atom_site_aniso_U_22
_atom_site_aniso_U_33
_atom_site_aniso_U_12
_atom_site_aniso_U_13
_atom_site_aniso_U_23
Ca1 0.01440 0.01310 0.01110 -0.00140 0.00000 0.00000
C1 0.02100 0.01410 0.01210 0.00080 0.00200 0.00030
O1 0.03080 0.01440 0.01240 0.00340 -0.00170 -0.00250
O2 0.07620 0.01460 0.01470 0.00420 0.00730 0.00220
OW1 0.04720 0.02140 0.02920 0.00040 0.00000 0.00000
OW2 0.03060 0.04520 0.03390 -0.01390 0.00000 0.00000

loop_
_atom_site_label
_atom_site_fract_x
_atom_site_fract_y
_atom_site_fract_z
_atom_site_occupancy
_atom_site_U_iso_or_equiv
_atom_site_type_symbol
_atom_site_attached_hydrogens
Ca1 0.69940 0.19936 0.50000 1.00000 0.01288 Ca 0
C1 0.74239 -0.05333 0.39450 1.00000 0.01570 C 0
O1 0.74513 -0.14369 0.31730 1.00000 0.01920 O 0
O2 0.73769 0.03708 0.32010 1.00000 0.03520 O 0
OW1 0.64490 0.38540 0.50000 1.00000 0.03260 O 0
OW2 0.51860 0.11750 0.50000 1.00000 0.03660 O 0
Wat3 0.50000 0.50000 0.14000 0.09000 0.09000 O 2
Wat31 0.50000 0.50000 0.21900 0.18000 0.08000 O 2
H1 0.66800 0.42400 0.40300 1.00000 0.10600 H 0
H2 0.50000 0.11300 0.39600 1.00000 0.24000 H 0

loop_
_cod_changelog_entry_id
_cod_changelog_entry_author
_cod_changelog_entry_date
_cod_changelog_entry_text
1
;cod-tools version 3.8.0
Id: cif_guess_AMCSD_atom_types 9581 2023-05-17 12:35:41Z saulius
;
2023-05-23T09:20:40+03:00
;Derived atom types and hydrogen counts
from atom names that follow the AMCSD naming convention
(Wat == water, O-H == hydroxyl).
;

loop_
_cod_related_entry_id
_cod_related_entry_database
_cod_related_entry_code
1 AMCSD 0020071

_cell_formula_units_Z 8
